data_4025699
loop_
_publ_author_name
'Alan R. Katritzky'
'Bahaa El-Dien M. El-Gendy'
'Bogdan Draghici'
'C. Dennis Hall'
'Peter J. Steel'

_publ_section_title
;
 NMR Study of the Tautomeric Behavior of N-(\a-Aminoalkyl)tetrazoles
;
_journal_name_full 'Journal of Organic Chemistry'
_journal_page_first 6468
_journal_page_last 6476
_journal_paper_doi 10.1021/jo101195z
_journal_volume 75
_journal_year 2010
_chemical_formula_moiety 'C12 H15 N5 O'
_chemical_formula_sum 'C12 H15 N5 O'
_chemical_formula_weight 245.29
_chemical_name_systematic
; 
 ? 
;
_space_group_IT_number 14
_symmetry_cell_setting monoclinic
_symmetry_space_group_name_Hall '-P 2ybc'
_symmetry_space_group_name_H-M 'P 1 21/c 1'
_atom_sites_solution_hydrogens geom
_atom_sites_solution_primary direct
_atom_sites_solution_secondary difmap
_audit_creation_method SHELXL-97
_cell_angle_alpha 90.00
_cell_angle_beta 100.964(4)
_cell_angle_gamma 90.00
_cell_formula_units_Z 4
_cell_length_a 19.7973(19)
_cell_length_b 5.0600(4)
_cell_length_c 12.4821(11)
_cell_measurement_reflns_used 1149
_cell_measurement_temperature 108(2)
_cell_measurement_theta_max 21.77
_cell_measurement_theta_min 3.14
_cell_volume 1227.56(19)
_computing_cell_refinement 'Bruker SAINT'
_computing_data_collection 'Bruker APEX2'
_computing_data_reduction 'Bruker SAINT'
_computing_molecular_graphics 'Bruker SHELXTL'
_computing_publication_material 'Bruker SHELXTL'
_computing_structure_refinement 'SHELXL-97 (Sheldrick, 2008)'
_computing_structure_solution 'SHELXS-97 (Sheldrick, 2008)'
_diffrn_ambient_temperature 108(2)
_diffrn_measured_fraction_theta_full 0.999
_diffrn_measured_fraction_theta_max 0.999
_diffrn_measurement_device_type 'Bruker APEX-II CCD'
_diffrn_measurement_method '\f and \w scans'
_diffrn_radiation_monochromator graphite
_diffrn_radiation_source 'fine-focus sealed tube'
_diffrn_radiation_type MoK\a
_diffrn_radiation_wavelength 0.71073
_diffrn_reflns_av_R_equivalents 0.0832
_diffrn_reflns_av_sigmaI/netI 0.1119
_diffrn_reflns_limit_h_max 23
_diffrn_reflns_limit_h_min -23
_diffrn_reflns_limit_k_max 6
_diffrn_reflns_limit_k_min -4
_diffrn_reflns_limit_l_max 14
_diffrn_reflns_limit_l_min -12
_diffrn_reflns_number 10395
_diffrn_reflns_theta_full 25.04
_diffrn_reflns_theta_max 25.04
_diffrn_reflns_theta_min 3.14
_exptl_absorpt_coefficient_mu 0.091
_exptl_absorpt_correction_T_max 1.000
_exptl_absorpt_correction_T_min 0.842
_exptl_absorpt_correction_type multi-scan
_exptl_absorpt_process_details SADABS
_exptl_crystal_colour white
_exptl_crystal_density_diffrn 1.327
_exptl_crystal_density_method 'not measured'
_exptl_crystal_description Plate
_exptl_crystal_F_000 520
_exptl_crystal_size_max 0.45
_exptl_crystal_size_mid 0.20
_exptl_crystal_size_min 0.02
_refine_diff_density_max 0.194
_refine_diff_density_min -0.218
_refine_diff_density_rms 0.048
_refine_ls_extinction_method none
_refine_ls_goodness_of_fit_ref 0.810
_refine_ls_hydrogen_treatment constr
_refine_ls_matrix_type full
_refine_ls_number_parameters 163
_refine_ls_number_reflns 2159
_refine_ls_number_restraints 0
_refine_ls_restrained_S_all 0.810
_refine_ls_R_factor_all 0.1089
_refine_ls_R_factor_gt 0.0426
_refine_ls_shift/su_max 0.000
_refine_ls_shift/su_mean 0.000
_refine_ls_structure_factor_coef Fsqd
_refine_ls_weighting_details 'calc w=1/[\s^2^(Fo^2^)+(0.0348P)^2^+0.0000P] where P=(Fo^2^+2Fc^2^)/3'
_refine_ls_weighting_scheme calc
_refine_ls_wR_factor_gt 0.0762
_refine_ls_wR_factor_ref 0.0875
_reflns_number_gt 1112
_reflns_number_total 2159
_reflns_threshold_expression >2sigma(I)
_cod_data_source_file jo101195z_si_003.cif
_cod_data_source_block 3mao
_cod_depositor_comments
;
The following automatic conversions were performed:

'_symmetry_cell_setting' value 'Monoclinic' changed to 'monoclinic'
according to the built-in table from CIF Core dictionary named
'cif_core.dic' version 2.4.1 from
2010-06-29.

'_exptl_absorpt_correction_type' value 'Multi-scan'
changed to 'multi-scan' according to the built-in table from CIF Core
dictionary named 'cif_core.dic' version 2.4.1 from 2010-06-29.

Automatic conversion script
Id: cif_fix_values 1646 2011-03-28 12:23:43Z adriana 
;
_cod_original_sg_symbol_H-M 'P 21/c'
_cod_database_code 4025699

loop_
_symmetry_equiv_pos_as_xyz
'x, y, z'
'-x, y+1/2, -z+1/2'
'-x, -y, -z'
'x, -y-1/2, z-1/2'

loop_
_atom_site_label
_atom_site_type_symbol
_atom_site_fract_x
_atom_site_fract_y
_atom_site_fract_z
_atom_site_U_iso_or_equiv
_atom_site_adp_type
_atom_site_occupancy
_atom_site_symmetry_multiplicity
_atom_site_calc_flag
_atom_site_refinement_flags
_atom_site_disorder_assembly
_atom_site_disorder_group
N1 N 0.29579(10) 0.5664(4) 1.10882(14) 0.0213(5) Uani 1 1 d . . .
N2 N 0.25095(10) 0.3660(4) 1.10457(14) 0.0225(5) Uani 1 1 d . . .
N3 N 0.23308(10) 0.3141(4) 1.19968(15) 0.0294(5) Uani 1 1 d . . .
N4 N 0.26701(10) 0.4858(4) 1.27018(15) 0.0275(5) Uani 1 1 d . . .
C5 C 0.30495(12) 0.6362(5) 1.21413(17) 0.0205(6) Uani 1 1 d . . .
C6 C 0.35289(12) 0.8427(4) 1.26407(18) 0.0209(6) Uani 1 1 d . . .
C7 C 0.38895(12) 0.9960(5) 1.20141(18) 0.0240(6) Uani 1 1 d . . .
H7A H 0.3824 0.9686 1.1248 0.029 Uiso 1 1 calc R . .
C8 C 0.43445(12) 1.1885(5) 1.25015(19) 0.0302(7) Uani 1 1 d . . .
H8A H 0.4586 1.2937 1.2068 0.036 Uiso 1 1 calc R . .
C9 C 0.44475(13) 1.2277(5) 1.3619(2) 0.0310(6) Uani 1 1 d . . .
H9A H 0.4762 1.3584 1.3956 0.037 Uiso 1 1 calc R . .
C10 C 0.40901(13) 1.0758(5) 1.42402(19) 0.0312(7) Uani 1 1 d . . .
H10A H 0.4161 1.1032 1.5006 0.037 Uiso 1 1 calc R . .
C11 C 0.36291(12) 0.8836(5) 1.37652(18) 0.0266(6) Uani 1 1 d . . .
H11A H 0.3384 0.7809 1.4201 0.032 Uiso 1 1 calc R . .
C12 C 0.22606(12) 0.2028(5) 1.00535(18) 0.0249(6) Uani 1 1 d . . .
H12A H 0.2606 0.2131 0.9576 0.030 Uiso 1 1 calc R . .
H12B H 0.2238 0.0162 1.0283 0.030 Uiso 1 1 calc R . .
N13 N 0.16061(10) 0.2739(4) 0.94228(14) 0.0217(5) Uani 1 1 d . . .
C14 C 0.15861(12) 0.5292(5) 0.88736(18) 0.0278(6) Uani 1 1 d . . .
H14A H 0.1973 0.5422 0.8476 0.033 Uiso 1 1 calc R . .
H14B H 0.1634 0.6735 0.9419 0.033 Uiso 1 1 calc R . .
C15 C 0.09110(13) 0.5562(5) 0.80831(19) 0.0337(7) Uani 1 1 d . . .
H15A H 0.0891 0.7309 0.7722 0.040 Uiso 1 1 calc R . .
H15B H 0.0881 0.4186 0.7512 0.040 Uiso 1 1 calc R . .
O16 O 0.03396(8) 0.5301(3) 0.86266(13) 0.0360(5) Uani 1 1 d . . .
C17 C 0.03641(12) 0.2787(5) 0.9144(2) 0.0343(7) Uani 1 1 d . . .
H17A H 0.0330 0.1381 0.8585 0.041 Uiso 1 1 calc R . .
H17B H -0.0035 0.2609 0.9512 0.041 Uiso 1 1 calc R . .
C18 C 0.10237(12) 0.2426(5) 0.99751(18) 0.0274(6) Uani 1 1 d . . .
H18A H 0.1050 0.3758 1.0563 0.033 Uiso 1 1 calc R . .
H18B H 0.1034 0.0647 1.0307 0.033 Uiso 1 1 calc R . .

loop_
_atom_site_aniso_label
_atom_site_aniso_U_11
_atom_site_aniso_U_22
_atom_site_aniso_U_33
_atom_site_aniso_U_23
_atom_site_aniso_U_13
_atom_site_aniso_U_12
N1 0.0244(13) 0.0222(12) 0.0168(11) -0.0001(9) 0.0025(9) 0.0004(10)
N2 0.0229(12) 0.0245(12) 0.0197(11) 0.0001(10) 0.0035(9) -0.0021(10)
N3 0.0333(14) 0.0349(14) 0.0212(11) 0.0009(10) 0.0078(10) -0.0054(11)
N4 0.0293(13) 0.0336(13) 0.0193(11) -0.0003(11) 0.0040(10) -0.0073(11)
C5 0.0217(15) 0.0248(15) 0.0155(13) 0.0020(11) 0.0046(12) 0.0050(12)
C6 0.0200(15) 0.0214(14) 0.0203(13) -0.0017(11) 0.0011(11) 0.0033(11)
C7 0.0258(16) 0.0276(14) 0.0178(12) -0.0009(12) 0.0016(12) 0.0030(13)
C8 0.0270(16) 0.0302(16) 0.0325(15) 0.0015(13) 0.0039(13) -0.0016(13)
C9 0.0285(16) 0.0271(15) 0.0338(15) -0.0065(13) -0.0032(13) -0.0021(13)
C10 0.0348(18) 0.0347(17) 0.0223(14) -0.0078(13) 0.0007(13) 0.0021(14)
C11 0.0283(17) 0.0285(15) 0.0227(14) -0.0017(12) 0.0046(12) 0.0025(13)
C12 0.0265(16) 0.0227(14) 0.0248(13) -0.0054(12) 0.0033(12) -0.0012(12)
N13 0.0196(12) 0.0240(12) 0.0210(11) 0.0002(9) 0.0023(10) 0.0002(10)
C14 0.0319(17) 0.0282(15) 0.0228(13) -0.0026(12) 0.0040(12) -0.0006(13)
C15 0.0367(18) 0.0376(17) 0.0254(14) 0.0029(13) 0.0025(14) 0.0071(14)
O16 0.0310(12) 0.0391(12) 0.0361(11) -0.0018(9) 0.0021(9) 0.0097(9)
C17 0.0257(16) 0.0364(17) 0.0412(16) -0.0068(14) 0.0070(14) -0.0009(13)
C18 0.0259(16) 0.0277(15) 0.0288(14) -0.0024(12) 0.0057(13) -0.0019(12)

loop_
_atom_type_symbol
_atom_type_description
_atom_type_scat_dispersion_real
_atom_type_scat_dispersion_imag
_atom_type_scat_source
C C 0.0033 0.0016 'International Tables Vol C Tables 4.2.6.8 and 6.1.1.4'
H H 0.0000 0.0000 'International Tables Vol C Tables 4.2.6.8 and 6.1.1.4'
N N 0.0061 0.0033 'International Tables Vol C Tables 4.2.6.8 and 6.1.1.4'
O O 0.0106 0.0060 'International Tables Vol C Tables 4.2.6.8 and 6.1.1.4'

loop_
_geom_angle_atom_site_label_1
_geom_angle_atom_site_label_2
_geom_angle_atom_site_label_3
_geom_angle
_geom_angle_site_symmetry_1
_geom_angle_site_symmetry_3
_geom_angle_publ_flag
C5 N1 N2 101.71(17) . . ?
N3 N2 N1 113.62(18) . . ?
N3 N2 C12 122.07(19) . . ?
N1 N2 C12 124.22(18) . . ?
N4 N3 N2 106.07(17) . . ?
N3 N4 C5 106.64(17) . . ?
N1 C5 N4 112.0(2) . . ?
N1 C5 C6 124.1(2) . . ?
N4 C5 C6 123.9(2) . . ?
C7 C6 C11 119.5(2) . . ?
C7 C6 C5 121.2(2) . . ?
C11 C6 C5 119.3(2) . . ?
C8 C7 C6 120.3(2) . . ?
C8 C7 H7A 119.8 . . ?
C6 C7 H7A 119.8 . . ?
C9 C8 C7 120.1(2) . . ?
C9 C8 H8A 120.0 . . ?
C7 C8 H8A 120.0 . . ?
C10 C9 C8 119.6(2) . . ?
C10 C9 H9A 120.2 . . ?
C8 C9 H9A 120.2 . . ?
C9 C10 C11 121.1(2) . . ?
C9 C10 H10A 119.4 . . ?
C11 C10 H10A 119.4 . . ?
C10 C11 C6 119.4(2) . . ?
C10 C11 H11A 120.3 . . ?
C6 C11 H11A 120.3 . . ?
N13 C12 N2 116.10(18) . . ?
N13 C12 H12A 108.3 . . ?
N2 C12 H12A 108.3 . . ?
N13 C12 H12B 108.3 . . ?
N2 C12 H12B 108.3 . . ?
H12A C12 H12B 107.4 . . ?
C12 N13 C14 114.99(18) . . ?
C12 N13 C18 115.32(18) . . ?
C14 N13 C18 111.36(18) . . ?
N13 C14 C15 109.2(2) . . ?
N13 C14 H14A 109.8 . . ?
C15 C14 H14A 109.8 . . ?
N13 C14 H14B 109.8 . . ?
C15 C14 H14B 109.8 . . ?
H14A C14 H14B 108.3 . . ?
O16 C15 C14 111.30(19) . . ?
O16 C15 H15A 109.4 . . ?
C14 C15 H15A 109.4 . . ?
O16 C15 H15B 109.4 . . ?
C14 C15 H15B 109.4 . . ?
H15A C15 H15B 108.0 . . ?
C17 O16 C15 109.62(18) . . ?
O16 C17 C18 111.6(2) . . ?
O16 C17 H17A 109.3 . . ?
C18 C17 H17A 109.3 . . ?
O16 C17 H17B 109.3 . . ?
C18 C17 H17B 109.3 . . ?
H17A C17 H17B 108.0 . . ?
N13 C18 C17 108.58(19) . . ?
N13 C18 H18A 110.0 . . ?
C17 C18 H18A 110.0 . . ?
N13 C18 H18B 110.0 . . ?
C17 C18 H18B 110.0 . . ?
H18A C18 H18B 108.4 . . ?

loop_
_geom_bond_atom_site_label_1
_geom_bond_atom_site_label_2
_geom_bond_distance
_geom_bond_site_symmetry_2
_geom_bond_publ_flag
N1 C5 1.340(2) . ?
N1 N2 1.343(2) . ?
N2 N3 1.328(2) . ?
N2 C12 1.492(3) . ?
N3 N4 1.325(2) . ?
N4 C5 1.354(3) . ?
C5 C6 1.468(3) . ?
C6 C7 1.391(3) . ?
C6 C11 1.395(3) . ?
C7 C8 1.386(3) . ?
C7 H7A 0.9500 . ?
C8 C9 1.385(3) . ?
C8 H8A 0.9500 . ?
C9 C10 1.379(3) . ?
C9 H9A 0.9500 . ?
C10 C11 1.387(3) . ?
C10 H10A 0.9500 . ?
C11 H11A 0.9500 . ?
C12 N13 1.428(3) . ?
C12 H12A 0.9900 . ?
C12 H12B 0.9900 . ?
N13 C14 1.460(3) . ?
N13 C18 1.460(3) . ?
C14 C15 1.509(3) . ?
C14 H14A 0.9900 . ?
C14 H14B 0.9900 . ?
C15 O16 1.431(3) . ?
C15 H15A 0.9900 . ?
C15 H15B 0.9900 . ?
O16 C17 1.423(3) . ?
C17 C18 1.516(3) . ?
C17 H17A 0.9900 . ?
C17 H17B 0.9900 . ?
C18 H18A 0.9900 . ?
C18 H18B 0.9900 . ?

loop_
_cod_related_entry_id
_cod_related_entry_database
_cod_related_entry_code
1 ChemSpider 679707
